data_4128386
loop_
_publ_author_name
'Spanopoulos, Ioannis'
'Hadar, Ido'
'Ke, Weijun'
'Tu, Qing'
'Chen, Michelle'
'Tsai, Hsinhan'
'He, Yihui'
'Shekhawat, Gajendra'
'Dravid, Vinayak P.'
'Wasielewski, Michael R.'
'Mohite, Aditya D.'
'Stoumpos, Constantinos C.'
'Kanatzidis, Mercouri G.'

_publ_section_title
;
 Uniaxial Expansion of the 2D Ruddlesden-Popper Perovskite Family for
 Improved Environmental Stability.
;
_journal_issue 13
_journal_name_full 'Journal of the American Chemical Society'
_journal_page_first 5518
_journal_page_last 5534
_journal_paper_doi 10.1021/jacs.9b01327
_journal_volume 141
_journal_year 2019
_chemical_formula_moiety (CH3(CH2)4NH3)2(CH3NH3)4Pb5I16
_chemical_formula_sum 'C14 H52 I16 N6 Pb5'
_chemical_formula_weight 3371
_chemical_name_common 'Pentylammonium Methylammonium Lead iodide'
_space_group_IT_number 7
_space_group_name_Hall 'P -2yc'
_space_group_name_H-M_alt 'P 1 c 1'
_symmetry_cell_setting monoclinic
_symmetry_Int_Tables_number 7
_symmetry_space_group_name_Hall 'P -2yc'
_symmetry_space_group_name_H-M 'P 1 c 1'
_cell_angle_alpha 90
_cell_angle_beta 93.698(4)
_cell_angle_gamma 90
_cell_formula_units_Z 2
_cell_length_a 39.4540(7)
_cell_length_b 8.9418(6)
_cell_length_c 8.893(3)
_cell_measurement_reflns_used 7090
_cell_measurement_temperature 293
_cell_measurement_theta_max 61.200
_cell_measurement_theta_min 6.209
_cell_volume 3130.8(11)
_computing_cell_refinement 'SAINT V8.34A (Bruker, 2017)'
_computing_data_collection 'APEX2 V2017.3 (Bruker, 2017)'
_computing_data_reduction 'Bruker SAINT'
_diffrn_ambient_temperature 293
_diffrn_detector_area_resol_mean 8
_diffrn_measured_fraction_theta_full 0.98
_diffrn_measured_fraction_theta_max 0.84
_diffrn_measurement_device 'four-circle diffractometer'
_diffrn_measurement_device_type 'Bruker Kappa APEX CCD area detector'
_diffrn_measurement_method '\w and \f scans'
_diffrn_radiation_monochromator 'MX optics'
_diffrn_radiation_probe x-ray
_diffrn_radiation_source microsource
_diffrn_radiation_type 'Mo K\a'
_diffrn_radiation_wavelength 0.71073
_diffrn_reflns_av_R_equivalents 0.0543
_diffrn_reflns_av_unetI/netI 0.0948
_diffrn_reflns_limit_h_max 54
_diffrn_reflns_limit_h_min -57
_diffrn_reflns_limit_k_max 12
_diffrn_reflns_limit_k_min -12
_diffrn_reflns_limit_l_max 11
_diffrn_reflns_limit_l_min -12
_diffrn_reflns_number 23701
_diffrn_reflns_theta_full 26.54
_diffrn_reflns_theta_max 31.37
_diffrn_reflns_theta_min 2.34
_diffrn_source 'sealed tube'
_exptl_absorpt_coefficient_mu 21.303
_exptl_absorpt_correction_T_max 0.7462
_exptl_absorpt_correction_T_min 0.3232
_exptl_absorpt_correction_type multi-scan
_exptl_absorpt_process_details 'Scale APEX3'
_exptl_crystal_density_diffrn 3.5758
_exptl_crystal_description 'black plate'
_exptl_crystal_F_000 2872
_exptl_crystal_size_max 0.085
_exptl_crystal_size_mid 0.070
_exptl_crystal_size_min 0.022
_refine_diff_density_max 8.84
_refine_diff_density_min -3.69
_refine_ls_abs_structure_details '  3979 of Friedel pairs used in the refinement'
_refine_ls_abs_structure_Flack 1(2)
_refine_ls_extinction_coef 1800(200)
_refine_ls_extinction_method 'B-C type 1 Gaussian isotropic (Becker & Coppens, 1974)'
_refine_ls_goodness_of_fit_gt 2.91
_refine_ls_goodness_of_fit_ref 2.50
_refine_ls_hydrogen_treatment constr
_refine_ls_number_constraints 224
_refine_ls_number_parameters 260
_refine_ls_number_reflns 9569
_refine_ls_number_restraints 22
_refine_ls_R_factor_all 0.1338
_refine_ls_R_factor_gt 0.1045
_refine_ls_shift/su_max 0.0491
_refine_ls_shift/su_mean 0.0020
_refine_ls_structure_factor_coef Fsqd
_refine_ls_weighting_details w=1/(\s^2^(I)+0.0004I^2^)
_refine_ls_weighting_scheme sigma
_refine_ls_wR_factor_gt 0.2664
_refine_ls_wR_factor_ref 0.2765
_reflns_number_gt 6614
_reflns_number_total 9569
_reflns_threshold_expression I>2\s(I)
_cod_data_source_file ja9b01327_si_003.cif
_cod_data_source_block C5N5
_cod_depositor_comments
;
The following automatic conversions were performed:

data item '_diffrn_radiation_probe' value 'X-ray' was changed to
'x-ray' in accordance with the
/home/data/users/saulius/crontab/automatic-downloads/current/ACS/lib/dictionaries/cif_core.dic
dictionary named 'cif_core.dic' version 2.4.2 last updated on
2011-04-26.

Automatic conversion script
Id: cif_fix_values 6909 2019-04-08 15:41:33Z antanas 
;
_cod_original_cell_volume 3130.9(10)
_cod_database_code 4128386

loop_
_space_group_symop_id
_space_group_symop_operation_xyz
1 x,y,z
2 x,-y,z+1/2

loop_
_atom_site_label
_atom_site_type_symbol
_atom_site_fract_x
_atom_site_fract_y
_atom_site_fract_z
_atom_site_adp_type
_atom_site_U_iso_or_equiv
_atom_site_site_symmetry_multiplicity
_atom_site_occupancy
_atom_site_calc_flag
Pb1 Pb 0.00298(5) 0.25175(13) 0.4889(3) Uani 0.0153(4) 2 1 d
Pb2 Pb 0.16456(6) 0.74942(14) 0.0355(3) Uani 0.0239(4) 2 1 d
Pb3 Pb 0.32482(6) 0.75039(19) 0.0825(3) Uani 0.0386(5) 2 1 d
I1 I -0.00409(12) 0.0046(4) 0.2374(5) Uani 0.0737(17) 2 1 d
Pb4 Pb 0.48511(6) 0.74919(19) 0.1289(3) Uani 0.0565(8) 2 1 d
Pb5 Pb 0.64692(7) 0.7510(2) 0.1769(3) Uani 0.0775(10) 2 1 d
I2 I 0.01385(10) 0.4921(4) 0.2379(4) Uani 0.0607(15) 2 1 d
I3 I 0.08481(11) 0.7950(4) 0.0113(8) Uani 0.0948(19) 2 1 d
I4 I 0.15730(14) 0.4948(5) 0.2838(6) Uani 0.097(2) 2 1 d
I5 I 0.17155(12) 0.0087(5) 0.2858(5) Uani 0.0814(18) 2 1 d
I6 I 0.92591(9) 0.3149(4) 0.4668(6) Uani 0.079(2) 2 1 d
I7 I 0.24380(12) 0.7102(5) 0.0579(10) Uani 0.119(3) 2 1 d
I8 I 0.31662(15) 1.0081(6) 0.3295(6) Uani 0.107(3) 2 1 d
I9 I 0.33094(15) 0.4915(6) 0.3331(6) Uani 0.100(2) 2 1 d
I10 I 0.40295(12) 0.7933(6) 0.1027(10) Uani 0.137(3) 2 1 d
I11 I 0.47574(17) 0.4920(6) 0.3739(7) Uani 0.119(3) 2 1 d
I12 I 0.49090(16) 1.0042(7) 0.3805(6) Uani 0.116(2) 2 1 d
I13 I 0.63457(15) 0.0049(5) 0.4143(7) Uani 0.120(3) 2 1 d
I14 I 0.72186(14) 0.8125(7) 0.1851(12) Uani 0.189(5) 2 1 d
I15 I 0.56225(13) 0.7053(7) 0.1457(11) Uani 0.155(4) 2 1 d
I16 I 0.65180(15) -0.5003(6) 0.4250(6) Uani 0.111(2) 2 1 d
N1 N 0.6526(6) -0.239(4) 0.585(5) Uiso 0.086(6) 2 1 d
C1 C 0.8931(8) 0.820(4) 0.421(6) Uiso 0.158(11) 2 1 d
N2 N 0.0886(14) 0.275(5) 0.033(7) Uiso 0.154(19) 2 1 d
C3 C 0.6863(6) -0.248(4) 0.517(3) Uiso 0.086(6) 2 1 d
C4 C 0.7133(6) -0.182(3) 0.623(5) Uiso 0.086(6) 2 1 d
C5 C 0.398(2) 0.735(7) 0.578(11) Uiso 0.24(3) 2 1 d
C6 C 0.7458(7) -0.389(3) 0.523(4) Uiso 0.086(6) 2 1 d
C7 C 0.7830(7) -0.416(5) 0.512(5) Uiso 0.086(6) 2 1 d
N5 N 0.2718(11) 0.273(4) 0.167(6) Uiso 0.108(13) 2 1 d
C9 C 0.9284(8) 0.863(4) 0.479(8) Uiso 0.158(11) 2 1 d
C10 C 0.7403(7) -0.296(4) 0.660(3) Uiso 0.086(6) 2 1 d
C11 C 0.8695(8) 0.949(3) 0.443(7) Uiso 0.158(11) 2 1 d
N4 N 0.4303(16) 0.788(8) 0.659(9) Uiso 0.24(3) 2 1 d
C16 C 0.1152(16) 0.217(6) 0.147(8) Uiso 0.154(19) 2 1 d
N3 N 0.591(4) 0.674(9) 0.668(15) Uiso 0.62(10) 2 1 d
N6 N 0.9516(10) 0.731(5) 0.467(9) Uiso 0.158(11) 2 1 d
C19 C 0.2408(12) 0.216(5) 0.080(7) Uiso 0.108(13) 2 1 d
C21 C 0.577(3) 0.794(9) 0.564(18) Uiso 0.62(10) 2 1 d
C23 C 0.8095(10) 1.008(7) 0.467(8) Uiso 0.158(11) 2 1 d
C24 C 0.8364(9) 0.891(4) 0.493(6) Uiso 0.158(11) 2 1 d
H1n1 H 0.637905 -0.195888 0.522406 Uiso 0.1034 2 1 d
H2n1 H 0.645623 -0.328585 0.605555 Uiso 0.1034 2 1 d
H3n1 H 0.654784 -0.186953 0.668144 Uiso 0.1034 2 1 d
H1n2 H 0.079253 0.200514 -0.01681 Uiso 0.1848 2 1 d
H2n2 H 0.073115 0.323174 0.079267 Uiso 0.1848 2 1 d
H3n2 H 0.097927 0.335347 -0.028975 Uiso 0.1848 2 1 d
H1n5 H 0.286194 0.200516 0.183954 Uiso 0.129 2 1 d
H2n5 H 0.281209 0.343275 0.115971 Uiso 0.129 2 1 d
H3n5 H 0.266121 0.309737 0.252795 Uiso 0.129 2 1 d
H1n4 H 0.426741 0.87407 0.700738 Uiso 0.2852 2 1 d
H2n4 H 0.436908 0.723505 0.727654 Uiso 0.2852 2 1 d
H3n4 H 0.445884 0.797708 0.594669 Uiso 0.2852 2 1 d
H1n6 H 0.951036 0.676772 0.547356 Uiso 0.19 2 1 d
H2n6 H 0.945022 0.678203 0.388126 Uiso 0.19 2 1 d
H3n6 H 0.972262 0.762636 0.457322 Uiso 0.19 2 1 d
H1c5 H 0.379413 0.795889 0.605621 Uiso 0.2852 2 1 d
H2c5 H 0.399995 0.740799 0.471144 Uiso 0.2852 2 1 d
H3c5 H 0.393874 0.632597 0.60542 Uiso 0.2852 2 1 d
H1c16 H 0.127365 0.30001 0.192939 Uiso 0.1848 2 1 d
H2c16 H 0.104473 0.161109 0.222405 Uiso 0.1848 2 1 d
H3c16 H 0.13065 0.154089 0.097257 Uiso 0.1848 2 1 d
H1c19 H 0.244022 0.112811 0.054449 Uiso 0.129 2 1 d
H2c19 H 0.221478 0.225228 0.139301 Uiso 0.129 2 1 d
H3c19 H 0.236976 0.273309 -0.011275 Uiso 0.129 2 1 d
H1c1 H 0.893041 0.79601 0.316219 Uiso 0.19 2 1 d
H2c1 H 0.885796 0.73524 0.476354 Uiso 0.19 2 1 d
H1c3 H 0.685188 -0.194162 0.423197 Uiso 0.1034 2 1 d
H2c3 H 0.691626 -0.35116 0.498136 Uiso 0.1034 2 1 d
H1c4 H 0.703413 -0.150418 0.713328 Uiso 0.1034 2 1 d
H2c4 H 0.723161 -0.096756 0.575732 Uiso 0.1034 2 1 d
H1c6 H 0.73701 -0.336063 0.434424 Uiso 0.1034 2 1 d
H2c6 H 0.734162 -0.482375 0.529908 Uiso 0.1034 2 1 d
H1c7 H 0.788265 -0.417847 0.408543 Uiso 0.1034 2 1 d
H2c7 H 0.795726 -0.337912 0.564049 Uiso 0.1034 2 1 d
H3c7 H 0.788994 -0.510665 0.558263 Uiso 0.1034 2 1 d
H1c9 H 0.928247 0.893659 0.581944 Uiso 0.19 2 1 d
H2c9 H 0.936317 0.944214 0.419289 Uiso 0.19 2 1 d
H1c10 H 0.761102 -0.246708 0.692367 Uiso 0.1034 2 1 d
H2c10 H 0.733302 -0.359822 0.739107 Uiso 0.1034 2 1 d
H1c11 H 0.865593 1.001664 0.349021 Uiso 0.19 2 1 d
H2c11 H 0.879465 1.015666 0.517623 Uiso 0.19 2 1 d
H1c23 H 0.790149 0.982985 0.521835 Uiso 0.19 2 1 d
H2c23 H 0.818312 1.103536 0.500977 Uiso 0.19 2 1 d
H3c23 H 0.802827 1.0141 0.361316 Uiso 0.19 2 1 d
H1c24 H 0.829949 0.802957 0.436168 Uiso 0.19 2 1 d
H2c24 H 0.838837 0.866818 0.598092 Uiso 0.19 2 1 d
H1c21 H 0.553257 0.809566 0.579762 Uiso 0.7465 2 1 d
H2c21 H 0.589097 0.885752 0.584578 Uiso 0.7465 2 1 d
H3c21 H 0.579315 0.764771 0.461774 Uiso 0.7465 2 1 d
H1n3 H 0.574459 0.636347 0.717369 Uiso 0.7465 2 1 d
H2n3 H 0.599954 0.604359 0.616287 Uiso 0.7465 2 1 d
H3n3 H 0.60613 0.71228 0.732064 Uiso 0.7465 2 1 d

loop_
_atom_site_aniso_label
_atom_site_aniso_type_symbol
_atom_site_aniso_U_11
_atom_site_aniso_U_22
_atom_site_aniso_U_33
_atom_site_aniso_U_12
_atom_site_aniso_U_13
_atom_site_aniso_U_23
Pb1 Pb 0.0374(8) 0.0057(4) 0.0031(6) -0.0002(5) 0.0033(5) -0.0001(5)
Pb2 Pb 0.0313(7) 0.0209(5) 0.0195(7) 0.0005(6) 0.0025(5) -0.0008(7)
Pb3 Pb 0.0379(7) 0.0398(7) 0.0379(9) -0.0006(5) 0.0018(6) 0.0002(7)
I1 I 0.149(4) 0.0296(14) 0.046(3) -0.0228(19) 0.031(3) -0.0395(15)
Pb4 Pb 0.0520(12) 0.0617(11) 0.0557(15) 0.0015(9) 0.0015(10) 0.0021(11)
Pb5 Pb 0.0739(17) 0.0822(15) 0.076(2) -0.0024(11) 0.0040(13) -0.0037(13)
I2 I 0.131(4) 0.0357(16) 0.0149(17) -0.011(2) -0.002(2) 0.0288(14)
I3 I 0.0301(18) 0.080(2) 0.173(5) -0.006(2) -0.004(2) 0.051(3)
I4 I 0.166(5) 0.059(2) 0.071(3) 0.037(3) 0.035(3) 0.051(2)
I5 I 0.125(4) 0.065(2) 0.054(3) 0.022(2) -0.002(3) -0.049(2)
I6 I 0.037(2) 0.050(2) 0.151(5) 0.0053(14) 0.005(3) 0.026(2)
I7 I 0.033(2) 0.111(3) 0.213(7) 0.014(3) -0.003(3) -0.064(4)
I8 I 0.174(6) 0.065(2) 0.085(4) -0.038(3) 0.031(4) -0.038(3)
I9 I 0.148(5) 0.091(3) 0.059(3) -0.035(3) -0.007(3) 0.053(2)
I10 I 0.038(3) 0.127(4) 0.245(8) -0.018(3) 0.001(3) 0.075(5)
I11 I 0.179(6) 0.088(3) 0.093(4) 0.030(3) 0.027(4) 0.039(3)
I12 I 0.167(6) 0.109(3) 0.068(4) 0.042(3) -0.015(3) -0.040(3)
I13 I 0.151(5) 0.081(3) 0.131(5) -0.016(3) 0.028(4) -0.032(3)
I14 I 0.075(4) 0.133(4) 0.356(13) -0.007(3) -0.003(5) 0.084(6)
I15 I 0.051(3) 0.137(4) 0.277(10) 0.013(3) 0.009(4) -0.071(5)
I16 I 0.148(5) 0.095(3) 0.089(4) -0.026(3) -0.016(3) 0.008(3)

loop_
_atom_type_symbol
_atom_type_scat_dispersion_real
_atom_type_scat_dispersion_imag
_atom_type_scat_source
C 0.0033 0.0016 'International Tables Vol C tables 4.2.6.8 and 6.1.1.1'
H 0.0000 0.0000 'International Tables Vol C tables 4.2.6.8 and 6.1.1.1'
I -0.4742 1.8119 'International Tables Vol C tables 4.2.6.8 and 6.1.1.1'
N 0.0061 0.0033 'International Tables Vol C tables 4.2.6.8 and 6.1.1.1'
Pb -3.3944 10.1111 'International Tables Vol C tables 4.2.6.8 and 6.1.1.1'

loop_
_geom_angle_atom_site_label_1
_geom_angle_atom_site_label_2
_geom_angle_atom_site_label_3
_geom_angle_site_symmetry_1
_geom_angle_site_symmetry_3
_geom_angle
I1 Pb1 I1 . 2_555 88.86(11)
I1 Pb1 I2 . . 89.17(11)
I1 Pb1 I2 . 2_565 177.03(14)
I1 Pb1 I3 . 2_565 89.75(14)
I1 Pb1 I6 . 1_455 92.37(13)
I1 Pb1 I2 2_555 . 176.40(13)
I1 Pb1 I2 2_555 2_565 92.77(11)
I1 Pb1 I3 2_555 2_565 89.78(14)
I1 Pb1 I6 2_555 1_455 92.60(13)
I2 Pb1 I2 . 2_565 89.07(9)
I2 Pb1 I3 . 2_565 87.20(14)
I2 Pb1 I6 . 1_455 90.50(12)
I2 Pb1 I3 2_565 2_565 87.78(13)
I2 Pb1 I6 2_565 1_455 90.03(12)
I3 Pb1 I6 2_565 1_455 176.84(10)
I3 Pb2 I4 . . 90.32(15)
I3 Pb2 I4 . 2_564 89.79(16)
I3 Pb2 I5 . 1_565 89.70(14)
I3 Pb2 I5 . 2_564 89.74(15)
I3 Pb2 I7 . . 178.99(13)
I4 Pb2 I4 . 2_564 89.37(13)
I4 Pb2 I5 . 1_565 92.46(14)
I4 Pb2 I5 . 2_564 178.38(14)
I4 Pb2 I7 . . 90.56(17)
I4 Pb2 I5 2_564 1_565 178.11(14)
I4 Pb2 I5 2_564 2_564 89.01(14)
I4 Pb2 I7 2_564 . 90.70(17)
I5 Pb2 I5 1_565 2_564 89.16(12)
I5 Pb2 I7 1_565 . 89.78(16)
I5 Pb2 I7 2_564 . 89.39(16)
I7 Pb3 I8 . . 89.05(17)
I7 Pb3 I8 . 2_574 88.39(18)
I7 Pb3 I9 . . 89.81(17)
I7 Pb3 I9 . 2_564 89.78(17)
I7 Pb3 I10 . . 179.1(2)
I8 Pb3 I8 . 2_574 89.22(14)
I8 Pb3 I9 . . 92.82(15)
I8 Pb3 I9 . 2_564 177.57(16)
I8 Pb3 I10 . . 90.88(18)
I8 Pb3 I9 2_574 . 177.26(16)
I8 Pb3 I9 2_574 2_564 88.62(16)
I8 Pb3 I10 2_574 . 90.71(19)
I9 Pb3 I9 . 2_564 89.30(15)
I9 Pb3 I10 . . 91.10(18)
I9 Pb3 I10 2_564 . 90.26(19)
Pb1 I1 Pb1 . 2_554 169.89(18)
Pb1 I1 N6 . 1_445 95.5(10)
Pb1 I1 N6 . 2_464 91.8(9)
Pb1 I1 N6 2_554 1_445 88.4(10)
Pb1 I1 N6 2_554 2_464 93.7(10)
N6 I1 N6 1_445 2_464 123.9(10)
I10 Pb4 I11 . . 88.73(18)
I10 Pb4 I11 . 2_564 87.77(19)
I10 Pb4 I12 . . 89.42(18)
I10 Pb4 I12 . 2_574 88.96(18)
I10 Pb4 I15 . . 178.6(3)
I11 Pb4 I11 . 2_564 89.13(15)
I11 Pb4 I12 . . 92.42(16)
I11 Pb4 I12 . 2_574 177.15(18)
I11 Pb4 I15 . . 91.9(2)
I11 Pb4 I12 2_564 . 176.76(18)
I11 Pb4 I12 2_564 2_574 89.12(16)
I11 Pb4 I15 2_564 . 91.0(2)
I12 Pb4 I12 . 2_574 89.22(15)
I12 Pb4 I15 . . 91.8(2)
I12 Pb4 I15 2_574 . 90.4(2)
I13 Pb5 I13 1_565 2_564 88.57(15)
I13 Pb5 I14 1_565 . 92.7(2)
I13 Pb5 I15 1_565 . 86.97(18)
I13 Pb5 I16 1_565 1_565 92.85(16)
I13 Pb5 I16 1_565 2_554 174.31(18)
I13 Pb5 I14 2_564 . 89.8(2)
I13 Pb5 I15 2_564 . 85.35(18)
I13 Pb5 I16 2_564 1_565 174.32(18)
I13 Pb5 I16 2_564 2_554 88.86(16)
I14 Pb5 I15 . . 175.1(2)
I14 Pb5 I16 . 1_565 95.6(2)
I14 Pb5 I16 . 2_554 92.4(2)
I15 Pb5 I16 . 1_565 89.23(18)
I15 Pb5 I16 . 2_554 87.76(18)
I16 Pb5 I16 1_565 2_554 89.24(15)
Pb1 I2 Pb1 . 2_564 164.26(16)
Pb1 I3 Pb2 2_564 . 165.22(13)
Pb2 I4 Pb2 . 2_565 169.6(2)
Pb2 I5 Pb2 1_545 2_565 169.76(18)
Pb2 I7 Pb3 . . 167.14(16)
Pb2 I7 N5 . 2_564 107.0(7)
Pb3 I7 N5 . 2_564 72.8(7)
Pb3 I8 Pb3 . 2_575 168.1(2)
Pb3 I8 N5 . 1_565 107.3(8)
Pb3 I8 N5 2_575 1_565 80.9(8)
Pb3 I9 Pb3 . 2_565 171.0(2)
Pb3 I9 N5 . . 95.5(8)
Pb3 I9 N5 2_565 . 79.9(8)
Pb3 I10 Pb4 . . 165.9(2)
Pb4 I11 Pb4 . 2_565 166.4(2)
Pb4 I11 N4 . 2_564 102.4(12)
Pb4 I11 N4 2_565 2_564 86.4(12)
Pb4 I12 Pb4 . 2_575 171.7(2)
Pb4 I12 N4 . 2_574 88.2(12)
Pb4 I12 N4 2_575 2_574 86.9(12)
Pb5 I13 Pb5 1_545 2_565 162.1(2)
Pb5 I13 N1 1_545 . 75.7(8)
Pb5 I13 N1 1_545 2_554 80.4(6)
Pb5 I13 N1 2_565 . 96.6(8)
Pb5 I13 N1 2_565 2_554 99.4(6)
N1 I13 N1 . 2_554 146.7(9)
Pb4 I15 Pb5 . . 165.5(2)
Pb4 I15 N3 . 2_564 116(2)
Pb5 I15 N3 . 2_564 79(2)
Pb5 I16 Pb5 1_545 2_555 173.0(2)
Pb5 I16 N1 1_545 . 75.8(8)
Pb5 I16 N1 1_545 2_544 83.4(6)
Pb5 I16 N3 1_545 1_545 95.6(17)
Pb5 I16 N3 1_545 2_554 81.6(17)
Pb5 I16 N1 2_555 . 103.5(9)
Pb5 I16 N1 2_555 2_544 97.5(6)
Pb5 I16 N3 2_555 1_545 79.3(17)
Pb5 I16 N3 2_555 2_554 94.3(18)
N1 I16 N1 . 2_544 159.0(10)
N1 I16 N3 . 1_545 47.0(18)
N1 I16 N3 . 2_554 133.7(19)
N1 I16 N3 2_544 1_545 140(2)
N1 I16 N3 2_544 2_554 43(2)
N3 I16 N3 1_545 2_554 97(3)
I13 N1 I13 . 2_555 86.1(9)
I13 N1 I16 . . 113.5(14)
I13 N1 I16 . 2_545 156.2(12)
I13 N1 C3 . . 91(2)
I13 N1 H1n1 . . 31.52
I13 N1 H2n1 . . 140.96
I13 N1 H3n1 . . 93.02
I13 N1 I16 2_555 . 153.9(13)
I13 N1 I16 2_555 2_545 73.0(8)
I13 N1 C3 2_555 . 125(2)
I13 N1 H1n1 2_555 . 95.98
I13 N1 H2n1 2_555 . 106.16
I13 N1 H3n1 2_555 . 16.92
I16 N1 I16 . 2_545 83.7(9)
I16 N1 C3 . . 73.8(19)
I16 N1 H1n1 . . 93.29
I16 N1 H2n1 . . 47.75
I16 N1 H3n1 . . 153.42
I16 N1 C3 2_545 . 110.0(19)
I16 N1 H1n1 2_545 . 137.78
I16 N1 H2n1 2_545 . 41.87
I16 N1 H3n1 2_545 . 70.28
C3 N1 H1n1 . . 109.47
C3 N1 H2n1 . . 109.47
C3 N1 H3n1 . . 109.47
H1n1 N1 H2n1 . . 109.47
H1n1 N1 H3n1 . . 109.47
H2n1 N1 H3n1 . . 109.47
C9 C1 C11 . . 109(3)
C9 C1 H1c1 . . 109.47
C9 C1 H2c1 . . 109.47
C11 C1 H1c1 . . 109.47
C11 C1 H2c1 . . 109.47
H1c1 C1 H2c1 . . 109.47
C16 N2 H1n2 . . 109.47
C16 N2 H2n2 . . 109.47
C16 N2 H3n2 . . 109.47
H1n2 N2 H2n2 . . 109.47
H1n2 N2 H3n2 . . 109.47
H2n2 N2 H3n2 . . 109.47
N1 C3 C4 . . 109(3)
N1 C3 H1c3 . . 109.47
N1 C3 H2c3 . . 109.47
C4 C3 H1c3 . . 109.47
C4 C3 H2c3 . . 109.47
H1c3 C3 H2c3 . . 109.47
C3 C4 C10 . . 109(2)
C3 C4 H1c4 . . 109.47
C3 C4 H2c4 . . 109.47
C10 C4 H1c4 . . 109.47
C10 C4 H2c4 . . 109.47
H1c4 C4 H2c4 . . 109.47
N4 C5 H1c5 . . 109.47
N4 C5 H2c5 . . 109.47
N4 C5 H3c5 . . 109.47
H1c5 C5 H2c5 . . 109.48
H1c5 C5 H3c5 . . 109.47
H2c5 C5 H3c5 . . 109.47
C7 C6 C10 . . 109(3)
C7 C6 H1c6 . . 109.47
C7 C6 H2c6 . . 109.47
C10 C6 H1c6 . . 109.47
C10 C6 H2c6 . . 109.47
H1c6 C6 H2c6 . . 109.48
C6 C7 H1c7 . . 109.47
C6 C7 H2c7 . . 109.47
C6 C7 H3c7 . . 109.47
H1c7 C7 H2c7 . . 109.47
H1c7 C7 H3c7 . . 109.47
H2c7 C7 H3c7 . . 109.47
I7 N5 I8 2_565 1_545 78.4(10)
I7 N5 I9 2_565 . 78.7(10)
I7 N5 C19 2_565 . 103(3)
I7 N5 H1n5 2_565 . 95.74
I7 N5 H2n5 2_565 . 128.62
I7 N5 H3n5 2_565 . 19.69
I8 N5 I9 1_545 . 83.4(10)
I8 N5 C19 1_545 . 113(3)
I8 N5 H1n5 1_545 . 17.31
I8 N5 H2n5 1_545 . 121.41
I8 N5 H3n5 1_545 . 92.8
I9 N5 C19 . . 164(3)
I9 N5 H1n5 . . 86.17
I9 N5 H2n5 . . 60
I9 N5 H3n5 . . 66.78
C19 N5 H1n5 . . 109.47
C19 N5 H2n5 . . 109.47
C19 N5 H3n5 . . 109.47
H1n5 N5 H2n5 . . 109.47
H1n5 N5 H3n5 . . 109.47
H2n5 N5 H3n5 . . 109.47
C1 C9 N6 . . 109(3)
C1 C9 H1c9 . . 109.47
C1 C9 H2c9 . . 109.47
N6 C9 H1c9 . . 109.47
N6 C9 H2c9 . . 109.47
H1c9 C9 H2c9 . . 109.47
C4 C10 C6 . . 109(3)
C4 C10 H1c10 . . 109.47
C4 C10 H2c10 . . 109.47
C6 C10 H1c10 . . 109.47
C6 C10 H2c10 . . 109.47
H1c10 C10 H2c10 . . 109.47
C1 C11 C24 . . 109(3)
C1 C11 H1c11 . . 109.47
C1 C11 H2c11 . . 109.47
C24 C11 H1c11 . . 109.47
C24 C11 H2c11 . . 109.47
H1c11 C11 H2c11 . . 109.47
I11 N4 I12 2_565 2_575 76.7(14)
I11 N4 C5 2_565 . 115(4)
I11 N4 H1n4 2_565 . 118.64
I11 N4 H2n4 2_565 . 15.73
I11 N4 H3n4 2_565 . 93.89
I12 N4 C5 2_575 . 164(5)
I12 N4 H1n4 2_575 . 54.29
I12 N4 H2n4 2_575 . 78.06
I12 N4 H3n4 2_575 . 80.26
C5 N4 H1n4 . . 109.47
C5 N4 H2n4 . . 109.47
C5 N4 H3n4 . . 109.47
H1n4 N4 H2n4 . . 109.47
H1n4 N4 H3n4 . . 109.47
H2n4 N4 H3n4 . . 109.47
N2 C16 H1c16 . . 109.47
N2 C16 H2c16 . . 109.47
N2 C16 H3c16 . . 109.47
H1c16 C16 H2c16 . . 109.47
H1c16 C16 H3c16 . . 109.47
H2c16 C16 H3c16 . . 109.47
I15 N3 I16 2_565 1_565 77(2)
I15 N3 I16 2_565 2_555 80(2)
I15 N3 C21 2_565 . 123(8)
I15 N3 H1n3 2_565 . 54.4
I15 N3 H2n3 2_565 . 55.14
I15 N3 H3n3 2_565 . 127.65
I16 N3 I16 1_565 2_555 76(3)
I16 N3 C21 1_565 . 100(8)
I16 N3 H1n3 1_565 . 131.49
I16 N3 H2n3 1_565 . 22.21
I16 N3 H3n3 1_565 . 95.47
I16 N3 C21 2_555 . 156(8)
I16 N3 H1n3 2_555 . 90.1
I16 N3 H2n3 2_555 . 75.05
I16 N3 H3n3 2_555 . 48.9
C21 N3 H1n3 . . 109.47
C21 N3 H2n3 . . 109.47
C21 N3 H3n3 . . 109.47
H1n3 N3 H2n3 . . 109.47
H1n3 N3 H3n3 . . 109.47
H2n3 N3 H3n3 . . 109.47
I1 N6 I1 1_665 2_665 73.7(8)
I1 N6 C9 1_665 . 80(3)
I1 N6 H1n6 1_665 . 149.94
I1 N6 H2n6 1_665 . 92.68
I1 N6 H3n6 1_665 . 41.92
I1 N6 C9 2_665 . 74(3)
I1 N6 H1n6 2_665 . 81.82
I1 N6 H2n6 2_665 . 165.47
I1 N6 H3n6 2_665 . 56.95
C9 N6 H1n6 . . 109.47
C9 N6 H2n6 . . 109.47
C9 N6 H3n6 . . 109.47
H1n6 N6 H2n6 . . 109.47
H1n6 N6 H3n6 . . 109.47
H2n6 N6 H3n6 . . 109.47
N5 C19 H1c19 . . 109.47
N5 C19 H2c19 . . 109.47
N5 C19 H3c19 . . 109.47
H1c19 C19 H2c19 . . 109.47
H1c19 C19 H3c19 . . 109.47
H2c19 C19 H3c19 . . 109.47
N3 C21 H1c21 . . 109.47
N3 C21 H2c21 . . 109.47
N3 C21 H3c21 . . 109.47
H1c21 C21 H2c21 . . 109.47
H1c21 C21 H3c21 . . 109.47
H2c21 C21 H3c21 . . 109.47
C24 C23 H1c23 . . 109.47
C24 C23 H2c23 . . 109.47
C24 C23 H3c23 . . 109.47
H1c23 C23 H2c23 . . 109.47
H1c23 C23 H3c23 . . 109.47
H2c23 C23 H3c23 . . 109.47
C11 C24 C23 . . 109(4)
C11 C24 H1c24 . . 109.47
C11 C24 H2c24 . . 109.47
C23 C24 H1c24 . . 109.47
C23 C24 H2c24 . . 109.47
H1c24 C24 H2c24 . . 109.47

loop_
_geom_bond_atom_site_label_1
_geom_bond_atom_site_label_2
_geom_bond_site_symmetry_2
_geom_bond_distance
Pb1 I1 . 3.143(5)
Pb1 I1 2_555 3.210(5)
Pb1 I2 . 3.148(4)
Pb1 I2 2_565 3.195(4)
Pb1 I3 2_565 3.249(5)
Pb1 I6 1_455 3.086(4)
Pb2 I3 . 3.166(5)
Pb2 I4 . 3.197(5)
Pb2 I4 2_564 3.127(5)
Pb2 I5 1_565 3.213(5)
Pb2 I5 2_564 3.125(5)
Pb2 I7 . 3.139(5)
Pb3 I7 . 3.210(5)
Pb3 I8 . 3.214(6)
Pb3 I8 2_574 3.121(6)
Pb3 I9 . 3.211(6)
Pb3 I9 2_564 3.119(6)
Pb3 I10 . 3.100(5)
I1 N6 1_445 3.69(6)
I1 N6 2_464 3.73(6)
Pb4 I10 . 3.259(5)
Pb4 I11 . 3.205(6)
Pb4 I11 2_564 3.135(6)
Pb4 I12 . 3.192(6)
Pb4 I12 2_574 3.140(6)
Pb4 I15 . 3.063(6)
Pb5 I13 1_565 3.159(6)
Pb5 I13 2_564 3.211(6)
Pb5 I14 . 3.003(6)
Pb5 I15 . 3.359(6)
Pb5 I16 1_565 3.147(6)
Pb5 I16 2_554 3.184(6)
I7 N5 2_564 3.72(5)
I8 N5 1_565 3.24(4)
I9 N5 . 3.31(4)
I11 N4 2_564 3.56(7)
I12 N4 2_574 3.53(7)
I13 N1 . 2.73(4)
I13 N1 2_554 3.70(4)
I15 N3 2_564 3.58(9)
I16 N1 . 2.74(4)
I16 N1 2_544 3.82(4)
I16 N3 1_545 3.69(14)
I16 N3 2_554 3.56(13)
N1 C3 . 1.50(4)
N1 H1n1 . 0.87
N1 H2n1 . 0.87
N1 H3n1 . 0.87
C1 C9 . 1.50(5)
C1 C11 . 1.50(5)
C1 H1c1 . 0.96
C1 H2c1 . 0.96
N2 C16 . 1.50(9)
N2 H1n2 . 0.87
N2 H2n2 . 0.87
N2 H3n2 . 0.87
C3 C4 . 1.50(4)
C3 H1c3 . 0.96
C3 H2c3 . 0.96
C4 C10 . 1.50(4)
C4 H1c4 . 0.96
C4 H2c4 . 0.96
C5 N4 . 1.50(11)
C5 H1c5 . 0.96
C5 H2c5 . 0.96
C5 H3c5 . 0.96
C6 C7 . 1.50(4)
C6 C10 . 1.50(5)
C6 H1c6 . 0.96
C6 H2c6 . 0.96
C7 H1c7 . 0.96
C7 H2c7 . 0.96
C7 H3c7 . 0.96
N5 C19 . 1.50(6)
N5 H1n5 . 0.87
N5 H2n5 . 0.87
N5 H3n5 . 0.87
C9 N6 . 1.50(6)
C9 H1c9 . 0.96
C9 H2c9 . 0.96
C10 H1c10 . 0.96
C10 H2c10 . 0.96
C11 C24 . 1.50(5)
C11 H1c11 . 0.96
C11 H2c11 . 0.96
N4 H1n4 . 0.87
N4 H2n4 . 0.87
N4 H3n4 . 0.87
C16 H1c16 . 0.96
C16 H2c16 . 0.96
C16 H3c16 . 0.96
N3 C21 . 1.50(16)
N3 H1n3 . 0.87
N3 H2n3 . 0.87
N3 H3n3 . 0.87
N6 H1n6 . 0.87
N6 H2n6 . 0.87
N6 H3n6 . 0.87
C19 H1c19 . 0.96
C19 H2c19 . 0.96
C19 H3c19 . 0.96
C21 H1c21 . 0.96
C21 H2c21 . 0.96
C21 H3c21 . 0.96
C23 C24 . 1.50(6)
C23 H1c23 . 0.96
C23 H2c23 . 0.96
C23 H3c23 . 0.96
C24 H1c24 . 0.96
C24 H2c24 . 0.96

loop_
_geom_hbond_atom_site_label_D
_geom_hbond_atom_site_label_H
_geom_hbond_atom_site_label_A
_geom_hbond_site_symmetry_A
_geom_hbond_distance_DH
_geom_hbond_distance_HA
_geom_hbond_distance_DA
_geom_hbond_angle_DHA
N1 H1n1 I13 . 0.87 2.04 2.73(4) 135.58
N1 H1n1 C21 1_545 0.87 2.46 3.00(12) 120.35
N1 H2n1 I16 . 0.87 2.25 2.74(4) 115.59
N1 H2n1 N3 1_545 0.87 2.27 2.71(15) 111.13
N5 H1n5 I8 1_545 0.87 2.42 3.24(4) 156.55
C16 H1c16 I4 . 0.96 2.23 3.18(6) 175.71
C3 H2c3 I16 . 0.96 2.13 2.73(3) 119.06
C3 H2c3 C6 . 0.96 2.16 2.66(4) 110.97
C6 H1c6 C3 . 0.96 2.31 2.66(4) 100.39
N3 H3n3 N1 1_565 0.87 2.36 2.71(15) 104.16

loop_
_twin_individual_id
_twin_individual_mass_fraction_refined
_twin_individual_twin_matrix_11
_twin_individual_twin_matrix_12
_twin_individual_twin_matrix_13
_twin_individual_twin_matrix_21
_twin_individual_twin_matrix_22
_twin_individual_twin_matrix_23
_twin_individual_twin_matrix_31
_twin_individual_twin_matrix_32
_twin_individual_twin_matrix_33
1 0(2) 1 0 0 0 1 0 0 0 1
2 -0.195838 -1 0 0 0 1 0 0 0 -1
3 0.107(6) 1 0 -0.004 0 -1 0 0.5 0 -1.001
4 1(2) -1 0 0 0 -1 0 0 0 -1

loop_
_restr_distance_atom_site_label_1
_restr_distance_atom_site_label_2
_restr_distance_target
_restr_distance_target_weight_param
N5 C19 1.5 0.001
N4 C5 1.5 0.001
N3 C21 1.5 0.001
N2 C16 1.5 0.001
N1 C3 1.5 0.001
C3 C4 1.5 0.001
C4 C10 1.5 0.001
C10 C6 1.5 0.001
C6 C7 1.5 0.001
N6 C9 1.5 0.001
C9 C1 1.5 0.001
C1 C11 1.5 0.001
C11 C24 1.5 0.001
C24 C23 1.5 0.001

loop_
_restr_angle_atom_site_label_1
_restr_angle_atom_site_label_2
_restr_angle_atom_site_label_3
_restr_angle_target
_restr_angle_target_weight_param
N1 C3 C4 109.47 0.01
C3 C4 C10 109.47 0.01
C4 C10 C6 109.47 0.01
C10 C6 C7 109.47 0.01
N6 C9 C1 109.47 0.01
C9 C1 C11 109.47 0.01
C1 C11 C24 109.47 0.01
C11 C24 C23 109.47 0.01
